data_4502035
loop_
_publ_author_name
'Kong, Guo-Qiang'
'Wu, Chuan-De'

_publ_section_title
;
 Four Novel Coordination Polymers Based on a Flexible Zwitterionic Ligand
 and Their Framework Dependent Luminescent Properties
;
_journal_issue 10
_journal_name_full 'Crystal Growth &amp; Design'
_journal_page_first 4590
_journal_paper_doi 10.1021/cg100885e
_journal_volume 10
_journal_year 2010
_chemical_formula_sum 'C60 H62 Br2 Cd2 N8 O22'
_chemical_formula_weight 1631.80
_chemical_name_systematic
; 
 ? 
;
_space_group_IT_number 14
_symmetry_cell_setting monoclinic
_symmetry_space_group_name_Hall '-P 2ybc'
_symmetry_space_group_name_H-M 'P 1 21/c 1'
_atom_sites_solution_hydrogens geom
_atom_sites_solution_primary direct
_atom_sites_solution_secondary difmap
_audit_creation_method SHELXL-97
_cell_angle_alpha 90.00
_cell_angle_beta 118.818(3)
_cell_angle_gamma 90.00
_cell_formula_units_Z 4
_cell_length_a 31.3519(11)
_cell_length_b 14.8394(7)
_cell_length_c 15.1860(4)
_cell_measurement_reflns_used 19756
_cell_measurement_temperature 293(2)
_cell_measurement_theta_max 24.72
_cell_measurement_theta_min 3.36
_cell_volume 6190.2(4)
_computing_structure_refinement 'SHELXL-97 (Sheldrick, 1997)'
_computing_structure_solution 'SHELXS-97 (Sheldrick, 1990)'
_diffrn_ambient_temperature 293(2)
_diffrn_measured_fraction_theta_full 0.955
_diffrn_measured_fraction_theta_max 0.955
_diffrn_radiation_monochromator graphite
_diffrn_radiation_source 'fine-focus sealed tube'
_diffrn_radiation_type MoK\a
_diffrn_radiation_wavelength 0.71073
_diffrn_reflns_av_R_equivalents 0.0430
_diffrn_reflns_av_sigmaI/netI 0.1366
_diffrn_reflns_limit_h_max 31
_diffrn_reflns_limit_h_min -36
_diffrn_reflns_limit_k_max 11
_diffrn_reflns_limit_k_min -17
_diffrn_reflns_limit_l_max 17
_diffrn_reflns_limit_l_min -15
_diffrn_reflns_number 19756
_diffrn_reflns_theta_full 24.72
_diffrn_reflns_theta_max 24.72
_diffrn_reflns_theta_min 3.36
_exptl_absorpt_coefficient_mu 2.065
_exptl_absorpt_correction_T_max 0.813
_exptl_absorpt_correction_T_min 0.457
_exptl_absorpt_correction_type empirical
_exptl_crystal_colour colorless
_exptl_crystal_density_diffrn 1.751
_exptl_crystal_density_method 'not measured'
_exptl_crystal_description bloc
_exptl_crystal_F_000 3280
_exptl_crystal_size_max 0.52
_exptl_crystal_size_mid 0.32
_exptl_crystal_size_min 0.10
_refine_diff_density_max 1.784
_refine_diff_density_min -1.967
_refine_diff_density_rms 0.184
_refine_ls_extinction_method none
_refine_ls_goodness_of_fit_ref 1.182
_refine_ls_hydrogen_treatment constr
_refine_ls_matrix_type full
_refine_ls_number_parameters 739
_refine_ls_number_reflns 10071
_refine_ls_number_restraints 6
_refine_ls_restrained_S_all 1.182
_refine_ls_R_factor_all 0.1464
_refine_ls_R_factor_gt 0.0974
_refine_ls_shift/su_max 0.000
_refine_ls_shift/su_mean 0.000
_refine_ls_structure_factor_coef Fsqd
_refine_ls_weighting_details 'calc w=1/[\s^2^(Fo^2^)+(0.0843P)^2^+52.5630P] where P=(Fo^2^+2Fc^2^)/3'
_refine_ls_weighting_scheme calc
_refine_ls_wR_factor_gt 0.2551
_refine_ls_wR_factor_ref 0.2646
_reflns_number_gt 5090
_reflns_number_total 10071
_reflns_threshold_expression >2sigma(I)
_cod_data_source_file cg100885e_si_002.cif
_cod_data_source_block New3
_cod_original_sg_symbol_H-M P2(1)/c
_cod_database_code 4502035

loop_
_symmetry_equiv_pos_as_xyz
'x, y, z'
'-x, y+1/2, -z+1/2'
'-x, -y, -z'
'x, -y-1/2, z-1/2'

loop_
_atom_site_label
_atom_site_type_symbol
_atom_site_fract_x
_atom_site_fract_y
_atom_site_fract_z
_atom_site_U_iso_or_equiv
_atom_site_adp_type
_atom_site_occupancy
_atom_site_symmetry_multiplicity
_atom_site_calc_flag
_atom_site_refinement_flags
Cd1 Cd 0.20086(4) 0.74031(7) 0.20009(7) 0.0348(3) Uani 1 1 d .
Cd2 Cd 0.71186(4) 0.75533(8) 0.95827(7) 0.0333(3) Uani 1 1 d .
Br1 Br 0.27968(12) 0.7088(3) 0.3745(2) 0.1333(12) Uani 1 1 d .
Br2 Br 0.79163(7) 0.80839(14) 0.96089(14) 0.0653(6) Uani 1 1 d .
O1 O 0.1442(5) -0.1077(10) 0.0949(9) 0.084(4) Uani 1 1 d .
O2 O 0.2139(5) -0.1495(8) 0.1121(9) 0.068(4) Uani 1 1 d .
O3 O -0.1006(4) 0.3285(9) -0.1540(8) 0.065(4) Uani 1 1 d .
O4 O -0.1578(4) 0.2475(9) -0.2739(9) 0.056(3) Uani 1 1 d .
O5 O 0.2108(4) 0.5279(8) 0.1624(7) 0.049(3) Uani 1 1 d .
O6 O 0.1941(4) 0.6558(8) 0.0784(7) 0.052(3) Uani 1 1 d .
O7 O 0.3370(11) 1.0757(14) 0.5439(13) 0.207(14) Uani 1 1 d .
O8 O 0.2755(4) 1.1456(8) 0.4346(9) 0.057(3) Uani 1 1 d .
O9 O 0.3203(7) 0.4472(10) 0.5393(12) 0.116(7) Uani 1 1 d .
O10 O 0.3055(4) 0.3314(8) 0.4416(8) 0.058(3) Uani 1 1 d .
O11 O 0.6656(4) 0.7557(8) 0.7946(7) 0.050(3) Uani 1 1 d .
O12 O 0.6053(4) 0.7886(12) 0.8152(8) 0.087(5) Uani 1 1 d .
N1 N 0.1409(5) 0.0271(8) -0.2062(9) 0.041(3) Uani 1 1 d .
N2 N -0.0358(4) 0.2861(9) -0.3948(8) 0.044(3) Uani 1 1 d .
N3 N 0.1724(4) 0.4392(8) -0.1839(8) 0.034(3) Uani 1 1 d .
N4 N 0.3227(4) 0.9345(8) 0.2399(8) 0.034(3) Uani 1 1 d .
N5 N 0.3750(4) 0.5316(7) 0.2918(8) 0.032(3) Uani 1 1 d .
N6 N 0.5395(4) 0.8151(10) 0.4486(9) 0.050(4) Uani 1 1 d .
C1 C 0.1066(5) 0.1606(10) -0.3217(9) 0.033(4) Uani 1 1 d .
C2 C 0.1405(5) 0.2286(11) -0.2938(9) 0.037(4) Uani 1 1 d .
C3 C 0.1255(5) 0.3161(10) -0.3116(9) 0.030(3) Uani 1 1 d .
C4 C 0.0762(5) 0.3389(10) -0.3629(11) 0.036(4) Uani 1 1 d .
C5 C 0.0416(6) 0.2733(11) -0.3980(10) 0.043(4) Uani 1 1 d .
C6 C 0.0557(5) 0.1816(11) -0.3765(10) 0.041(4) Uani 1 1 d .
C7 C 0.1242(7) 0.0619(11) -0.3105(11) 0.055(5) Uani 1 1 d .
H7A H 0.0978 0.0245 -0.3584 0.067 Uiso 1 1 calc R
H7B H 0.1508 0.0581 -0.3259 0.067 Uiso 1 1 calc R
C8 C 0.1966(5) 0.2024(12) -0.2363(11) 0.049(4) Uani 1 1 d .
H8A H 0.2160 0.2560 -0.2223 0.074 Uiso 1 1 calc R
H8B H 0.2037 0.1627 -0.2775 0.074 Uiso 1 1 calc R
H8C H 0.2041 0.1727 -0.1743 0.074 Uiso 1 1 calc R
C9 C 0.1637(6) 0.3948(10) -0.2806(10) 0.040(4) Uani 1 1 d .
H9A H 0.1943 0.3710 -0.2724 0.048 Uiso 1 1 calc R
H9B H 0.1521 0.4394 -0.3338 0.048 Uiso 1 1 calc R
C10 C 0.0610(6) 0.4377(11) -0.3824(12) 0.055(5) Uani 1 1 d .
H10A H 0.0261 0.4418 -0.4180 0.083 Uiso 1 1 calc R
H10B H 0.0740 0.4645 -0.4220 0.083 Uiso 1 1 calc R
H10C H 0.0733 0.4690 -0.3195 0.083 Uiso 1 1 calc R
C11 C -0.0112(5) 0.2925(12) -0.4558(12) 0.049(4) Uani 1 1 d .
H11A H -0.0159 0.3526 -0.4840 0.059 Uiso 1 1 calc R
H11B H -0.0261 0.2502 -0.5112 0.059 Uiso 1 1 calc R
C12 C 0.0198(6) 0.1049(11) -0.4126(11) 0.055(5) Uani 1 1 d .
H12A H -0.0127 0.1286 -0.4483 0.083 Uiso 1 1 calc R
H12B H 0.0233 0.0704 -0.3560 0.083 Uiso 1 1 calc R
H12C H 0.0258 0.0670 -0.4567 0.083 Uiso 1 1 calc R
C13 C 0.1148(6) 0.0429(12) -0.1604(11) 0.048(4) Uani 1 1 d .
H13A H 0.0893 0.0840 -0.1878 0.058 Uiso 1 1 calc R
C14 C 0.1253(6) -0.0019(11) -0.0712(11) 0.043(4) Uani 1 1 d .
H14A H 0.1047 0.0041 -0.0433 0.052 Uiso 1 1 calc R
C15 C 0.1652(6) -0.0537(10) -0.0261(12) 0.043(4) Uani 1 1 d .
C16 C 0.1947(6) -0.0646(11) -0.0703(11) 0.049(4) Uani 1 1 d .
H16A H 0.2226 -0.0998 -0.0393 0.058 Uiso 1 1 calc R
C17 C 0.1820(6) -0.0229(10) -0.1604(11) 0.041(4) Uani 1 1 d .
H17A H 0.2018 -0.0291 -0.1900 0.049 Uiso 1 1 calc R
C18 C 0.1766(7) -0.1079(11) 0.0671(12) 0.045(4) Uani 1 1 d .
C19 C -0.0808(6) 0.2412(11) -0.4336(11) 0.045(4) Uani 1 1 d .
H19A H -0.0944 0.2139 -0.4964 0.054 Uiso 1 1 calc R
C20 C -0.1045(7) 0.2384(11) -0.3775(12) 0.058(5) Uani 1 1 d .
H20A H -0.1333 0.2058 -0.4017 0.070 Uiso 1 1 calc R
C21 C -0.0871(6) 0.2818(10) -0.2870(11) 0.041(4) Uani 1 1 d .
C22 C -0.0430(7) 0.3224(13) -0.2494(12) 0.059(5) Uani 1 1 d .
H22A H -0.0294 0.3482 -0.1858 0.071 Uiso 1 1 calc R
C23 C -0.0181(6) 0.3265(13) -0.3026(12) 0.058(5) Uani 1 1 d .
H23A H 0.0114 0.3572 -0.2756 0.069 Uiso 1 1 calc R
C24 C -0.1181(7) 0.2830(11) -0.2320(11) 0.042(4) Uani 1 1 d .
C25 C 0.1697(5) 0.3926(11) -0.1102(11) 0.038(4) Uani 1 1 d .
H25A H 0.1606 0.3323 -0.1194 0.045 Uiso 1 1 calc R
C26 C 0.1803(6) 0.4337(12) -0.0252(11) 0.047(4) Uani 1 1 d .
H26A H 0.1793 0.4007 0.0258 0.057 Uiso 1 1 calc R
C27 C 0.1930(5) 0.5248(10) -0.0086(11) 0.035(4) Uani 1 1 d .
C28 C 0.1953(6) 0.5682(11) -0.0850(11) 0.043(4) Uani 1 1 d .
H28A H 0.2040 0.6287 -0.0784 0.052 Uiso 1 1 calc R
C29 C 0.1851(6) 0.5240(10) -0.1695(12) 0.042(4) Uani 1 1 d .
H29A H 0.1871 0.5551 -0.2205 0.051 Uiso 1 1 calc R
C30 C 0.2003(5) 0.5719(10) 0.0891(11) 0.033(3) Uani 1 1 d .
C31 C 0.3733(5) 0.8178(10) 0.2077(10) 0.036(4) Uani 1 1 d .
C32 C 0.4190(6) 0.8543(9) 0.2524(10) 0.031(3) Uani 1 1 d .
C33 C 0.4601(5) 0.7953(11) 0.2910(10) 0.036(4) Uani 1 1 d .
C34 C 0.4528(5) 0.7008(11) 0.2854(10) 0.036(4) Uani 1 1 d .
C35 C 0.4044(6) 0.6668(10) 0.2371(10) 0.035(4) Uani 1 1 d .
C36 C 0.3644(5) 0.7263(11) 0.1999(10) 0.038(4) Uani 1 1 d .
C37 C 0.3294(5) 0.8817(11) 0.1649(11) 0.041(4) Uani 1 1 d .
H37A H 0.3325 0.9233 0.1192 0.049 Uiso 1 1 calc R
H37B H 0.3002 0.8464 0.1259 0.049 Uiso 1 1 calc R
C38 C 0.4272(6) 0.9540(11) 0.2605(13) 0.056(5) Uani 1 1 d .
H38A H 0.3964 0.9845 0.2330 0.084 Uiso 1 1 calc R
H38B H 0.4437 0.9712 0.2238 0.084 Uiso 1 1 calc R
H38C H 0.4467 0.9704 0.3298 0.084 Uiso 1 1 calc R
C39 C 0.5101(5) 0.8304(11) 0.3376(9) 0.040(4) Uani 1 1 d .
H39A H 0.5087 0.8947 0.3248 0.048 Uiso 1 1 calc R
H39B H 0.5269 0.8026 0.3051 0.048 Uiso 1 1 calc R
C40 C 0.4930(6) 0.6336(12) 0.3180(13) 0.063(5) Uani 1 1 d .
H40A H 0.4796 0.5738 0.3067 0.095 Uiso 1 1 calc R
H40B H 0.5153 0.6415 0.3883 0.095 Uiso 1 1 calc R
H40C H 0.5099 0.6421 0.2801 0.095 Uiso 1 1 calc R
C41 C 0.3931(6) 0.5677(10) 0.2261(11) 0.040(4) Uani 1 1 d .
H41A H 0.3690 0.5559 0.1568 0.048 Uiso 1 1 calc R
H41B H 0.4224 0.5351 0.2393 0.048 Uiso 1 1 calc R
C42 C 0.3130(5) 0.6911(11) 0.1472(10) 0.040(4) Uani 1 1 d .
H42A H 0.2906 0.7407 0.1268 0.061 Uiso 1 1 calc R
H42B H 0.3078 0.6529 0.1921 0.061 Uiso 1 1 calc R
H42C H 0.3079 0.6572 0.0891 0.061 Uiso 1 1 calc R
C43 C 0.3027(5) 1.0143(11) 0.2166(9) 0.040(4) Uani 1 1 d .
H43A H 0.2937 1.0376 0.1532 0.048 Uiso 1 1 calc R
C44 C 0.2945(5) 1.0652(10) 0.2833(10) 0.036(4) Uani 1 1 d .
H44A H 0.2796 1.1213 0.2653 0.043 Uiso 1 1 calc R
C45 C 0.3091(5) 1.0299(10) 0.3764(10) 0.037(4) Uani 1 1 d .
C46 C 0.3265(7) 0.9399(13) 0.3978(12) 0.067(6) Uani 1 1 d .
H46A H 0.3315 0.9124 0.4570 0.081 Uiso 1 1 calc R
C47 C 0.3357(7) 0.8953(11) 0.3332(12) 0.058(5) Uani 1 1 d .
H47A H 0.3505 0.8389 0.3496 0.070 Uiso 1 1 calc R
C48 C 0.3041(6) 1.0894(13) 0.4575(11) 0.048(5) Uani 1 1 d .
C49 C 0.3893(6) 0.5580(11) 0.3845(11) 0.049(4) Uani 1 1 d .
H49A H 0.4121 0.6041 0.4118 0.059 Uiso 1 1 calc R
C50 C 0.3716(6) 0.5197(11) 0.4415(11) 0.048(4) Uani 1 1 d .
H50A H 0.3824 0.5404 0.5067 0.058 Uiso 1 1 calc R
C51 C 0.3400(5) 0.4552(10) 0.4072(10) 0.033(3) Uani 1 1 d .
C52 C 0.3233(5) 0.4242(10) 0.3085(11) 0.041(4) Uani 1 1 d .
H52A H 0.3011 0.3770 0.2829 0.049 Uiso 1 1 calc R
C53 C 0.3404(5) 0.4650(11) 0.2506(10) 0.043(4) Uani 1 1 d .
H53A H 0.3286 0.4478 0.1840 0.051 Uiso 1 1 calc R
C54 C 0.3205(6) 0.4081(12) 0.4686(11) 0.042(4) Uani 1 1 d .
C55 C 0.5840(6) 0.7820(13) 0.4867(11) 0.055(5) Uani 1 1 d .
H55A H 0.5956 0.7625 0.4440 0.066 Uiso 1 1 calc R
C56 C 0.6134(5) 0.7760(11) 0.5897(10) 0.044(4) Uani 1 1 d .
H56A H 0.6461 0.7608 0.6163 0.052 Uiso 1 1 calc R
C57 C 0.5936(5) 0.7933(10) 0.6542(9) 0.031(3) Uani 1 1 d U
C58 C 0.5478(6) 0.8239(14) 0.6153(12) 0.067(6) Uani 1 1 d .
H58A H 0.5345 0.8379 0.6567 0.081 Uiso 1 1 calc R
C59 C 0.5198(6) 0.8345(14) 0.5087(11) 0.065(6) Uani 1 1 d .
H59A H 0.4878 0.8547 0.4804 0.079 Uiso 1 1 calc R
C60 C 0.6255(6) 0.7805(11) 0.7684(12) 0.043(4) Uani 1 1 d .

loop_
_atom_site_aniso_label
_atom_site_aniso_U_11
_atom_site_aniso_U_22
_atom_site_aniso_U_33
_atom_site_aniso_U_23
_atom_site_aniso_U_13
_atom_site_aniso_U_12
Cd1 0.0438(6) 0.0344(7) 0.0362(6) -0.0045(5) 0.0274(5) -0.0053(6)
Cd2 0.0363(6) 0.0376(7) 0.0277(5) 0.0002(5) 0.0169(4) 0.0016(5)
Br1 0.115(2) 0.181(3) 0.100(2) 0.014(2) 0.0491(18) -0.011(2)
Br2 0.0609(12) 0.0688(14) 0.0680(12) 0.0125(10) 0.0325(10) -0.0014(10)
O1 0.106(11) 0.083(11) 0.072(9) 0.034(8) 0.051(9) 0.009(9)
O2 0.071(9) 0.050(8) 0.084(9) 0.033(7) 0.038(7) 0.007(7)
O3 0.070(8) 0.103(11) 0.045(7) -0.002(7) 0.046(7) 0.010(7)
O4 0.055(7) 0.067(8) 0.066(7) 0.022(7) 0.047(7) 0.014(7)
O5 0.059(7) 0.059(8) 0.031(6) -0.003(5) 0.023(5) -0.005(6)
O6 0.057(7) 0.059(9) 0.048(7) -0.015(6) 0.032(6) -0.005(6)
O7 0.40(4) 0.136(18) 0.070(12) 0.025(11) 0.104(18) 0.14(2)
O8 0.063(8) 0.036(7) 0.068(8) -0.011(6) 0.030(7) 0.020(6)
O9 0.222(19) 0.074(11) 0.128(13) -0.047(10) 0.146(14) -0.064(12)
O10 0.063(8) 0.056(8) 0.056(7) 0.000(6) 0.028(6) -0.018(7)
O11 0.051(7) 0.071(8) 0.022(5) 0.010(5) 0.014(5) 0.018(7)
O12 0.051(7) 0.182(16) 0.025(6) -0.014(7) 0.015(6) -0.005(8)
N1 0.054(8) 0.033(8) 0.040(7) -0.002(6) 0.026(7) -0.005(7)
N2 0.038(8) 0.071(10) 0.024(7) -0.002(6) 0.017(6) 0.002(7)
N3 0.032(7) 0.037(8) 0.044(7) -0.001(6) 0.025(6) 0.003(6)
N4 0.033(7) 0.040(8) 0.021(6) -0.002(5) 0.007(5) 0.008(6)
N5 0.042(7) 0.023(7) 0.041(7) 0.000(5) 0.028(6) -0.008(6)
N6 0.035(8) 0.088(12) 0.036(7) 0.012(7) 0.025(6) 0.002(7)
C1 0.043(10) 0.034(9) 0.020(7) 0.005(6) 0.013(7) -0.001(7)
C2 0.031(8) 0.054(11) 0.011(7) 0.001(6) -0.003(6) -0.004(7)
C3 0.027(8) 0.036(9) 0.014(7) -0.002(6) -0.001(6) -0.003(7)
C4 0.037(9) 0.033(9) 0.045(9) 0.004(7) 0.026(8) 0.010(7)
C5 0.041(9) 0.053(11) 0.027(8) 0.001(7) 0.009(7) 0.000(8)
C6 0.039(10) 0.054(11) 0.035(8) -0.019(8) 0.021(8) -0.019(8)
C7 0.089(14) 0.038(10) 0.036(9) 0.009(7) 0.028(9) 0.013(9)
C8 0.035(9) 0.054(11) 0.044(9) 0.000(8) 0.007(7) 0.003(8)
C9 0.063(11) 0.039(9) 0.029(8) 0.001(7) 0.031(8) 0.009(8)
C10 0.060(11) 0.056(12) 0.067(11) 0.016(9) 0.044(10) 0.017(9)
C11 0.039(9) 0.062(12) 0.052(10) 0.010(8) 0.027(8) -0.006(8)
C12 0.050(11) 0.046(11) 0.040(10) 0.007(8) -0.002(8) -0.012(8)
C13 0.047(10) 0.058(12) 0.049(10) -0.003(8) 0.030(8) 0.025(9)
C14 0.049(10) 0.043(10) 0.046(10) 0.001(8) 0.030(8) 0.000(8)
C15 0.056(11) 0.025(9) 0.065(11) -0.005(8) 0.042(9) 0.001(8)
C16 0.049(11) 0.047(11) 0.046(10) -0.003(8) 0.020(8) 0.009(8)
C17 0.055(11) 0.028(9) 0.047(10) 0.010(7) 0.031(9) 0.004(8)
C18 0.060(12) 0.034(10) 0.059(11) 0.005(8) 0.043(10) 0.000(9)
C19 0.053(10) 0.044(10) 0.045(9) -0.012(8) 0.029(8) -0.002(9)
C20 0.088(13) 0.046(11) 0.056(11) -0.005(8) 0.047(10) -0.037(10)
C21 0.066(11) 0.035(9) 0.041(9) 0.001(7) 0.040(9) -0.003(8)
C22 0.088(14) 0.063(13) 0.048(10) 0.003(9) 0.049(11) 0.002(11)
C23 0.046(10) 0.084(15) 0.044(10) 0.014(9) 0.023(9) -0.009(10)
C24 0.068(12) 0.045(11) 0.025(9) -0.001(7) 0.031(9) 0.008(9)
C25 0.035(9) 0.046(10) 0.042(9) 0.010(8) 0.025(7) 0.001(7)
C26 0.048(10) 0.054(12) 0.036(9) 0.010(8) 0.018(8) -0.007(8)
C27 0.022(8) 0.038(10) 0.051(9) 0.001(7) 0.023(7) 0.001(7)
C28 0.050(10) 0.032(9) 0.053(10) -0.005(8) 0.029(8) 0.002(8)
C29 0.058(11) 0.026(9) 0.062(11) -0.009(8) 0.044(9) -0.011(8)
C30 0.031(8) 0.026(9) 0.043(9) -0.009(7) 0.019(7) -0.004(7)
C31 0.032(9) 0.038(10) 0.024(8) 0.004(7) 0.001(7) 0.011(7)
C32 0.051(10) 0.023(8) 0.031(8) 0.002(6) 0.030(7) -0.006(7)
C33 0.043(10) 0.051(10) 0.022(7) -0.003(7) 0.021(7) -0.009(8)
C34 0.023(8) 0.056(11) 0.041(9) 0.003(8) 0.024(7) -0.001(7)
C35 0.056(11) 0.029(9) 0.034(8) 0.002(6) 0.033(8) -0.001(7)
C36 0.039(8) 0.053(11) 0.021(7) 0.011(7) 0.014(7) 0.010(8)
C37 0.040(9) 0.046(10) 0.046(9) -0.004(7) 0.029(8) -0.006(8)
C38 0.068(12) 0.038(11) 0.065(11) 0.011(8) 0.034(10) 0.005(9)
C39 0.037(9) 0.059(11) 0.022(8) 0.009(7) 0.012(7) -0.001(8)
C40 0.061(12) 0.047(12) 0.079(13) -0.008(10) 0.032(10) 0.004(9)
C41 0.057(10) 0.029(9) 0.048(9) -0.004(7) 0.035(8) -0.009(8)
C42 0.030(8) 0.060(11) 0.031(8) -0.006(7) 0.015(7) -0.011(8)
C43 0.044(9) 0.052(11) 0.015(7) 0.022(7) 0.008(7) 0.018(8)
C44 0.036(9) 0.032(9) 0.043(9) -0.016(7) 0.021(7) -0.003(7)
C45 0.047(9) 0.041(10) 0.035(8) 0.029(7) 0.030(7) 0.028(8)
C46 0.101(15) 0.079(15) 0.038(10) 0.015(9) 0.047(10) 0.035(12)
C47 0.109(15) 0.038(10) 0.054(11) 0.017(8) 0.061(11) 0.015(10)
C48 0.057(11) 0.071(14) 0.012(8) 0.010(8) 0.013(8) 0.002(10)
C49 0.077(12) 0.042(10) 0.040(9) -0.021(8) 0.037(9) -0.032(9)
C50 0.068(12) 0.052(11) 0.034(9) -0.010(8) 0.032(9) -0.019(9)
C51 0.025(8) 0.044(10) 0.034(8) 0.001(7) 0.019(7) 0.004(7)
C52 0.038(9) 0.038(10) 0.049(10) 0.005(7) 0.022(8) -0.008(7)
C53 0.049(10) 0.046(10) 0.032(8) -0.017(7) 0.020(8) -0.021(8)
C54 0.040(10) 0.053(12) 0.032(9) -0.007(8) 0.016(7) -0.014(8)
C55 0.041(10) 0.104(16) 0.040(10) 0.002(9) 0.035(9) 0.009(10)
C56 0.018(7) 0.079(13) 0.029(9) 0.018(7) 0.007(7) 0.006(7)
C57 0.024(6) 0.046(7) 0.013(6) -0.002(5) 0.001(5) -0.009(5)
C58 0.047(11) 0.116(18) 0.054(11) -0.025(11) 0.036(10) -0.019(11)
C59 0.040(10) 0.135(19) 0.022(9) 0.004(9) 0.015(8) 0.017(11)
C60 0.049(11) 0.043(10) 0.046(10) 0.024(8) 0.030(9) -0.004(8)

loop_
_atom_type_symbol
_atom_type_description
_atom_type_scat_dispersion_real
_atom_type_scat_dispersion_imag
_atom_type_scat_source
C C 0.0033 0.0016 'International Tables Vol C Tables 4.2.6.8 and 6.1.1.4'
H H 0.0000 0.0000 'International Tables Vol C Tables 4.2.6.8 and 6.1.1.4'
O O 0.0106 0.0060 'International Tables Vol C Tables 4.2.6.8 and 6.1.1.4'
N N 0.0061 0.0033 'International Tables Vol C Tables 4.2.6.8 and 6.1.1.4'
Br Br -0.2901 2.4595 'International Tables Vol C Tables 4.2.6.8 and 6.1.1.4'
Cd Cd -0.8075 1.2024 'International Tables Vol C Tables 4.2.6.8 and 6.1.1.4'

loop_
_geom_angle_atom_site_label_1
_geom_angle_atom_site_label_2
_geom_angle_atom_site_label_3
_geom_angle
_geom_angle_site_symmetry_1
_geom_angle_site_symmetry_3
O4 Cd1 O6 132.2(5) 3_565 .
O4 Cd1 O2 125.9(5) 3_565 1_565
O6 Cd1 O2 83.4(5) . 1_565
O4 Cd1 Br1 90.6(3) 3_565 .
O6 Cd1 Br1 114.4(3) . .
O2 Cd1 Br1 111.7(3) 1_565 .
O10 Cd2 O11 122.9(4) 2_656 .
O10 Cd2 O8 83.3(5) 2_656 2_646
O11 Cd2 O8 128.7(4) . 2_646
O10 Cd2 Br2 113.4(3) 2_656 .
O11 Cd2 Br2 97.0(3) . .
O8 Cd2 Br2 112.5(3) 2_646 .
C18 O2 Cd1 107.6(11) . 1_545
C24 O4 Cd1 115.8(10) . 3_565
C30 O6 Cd1 121.3(10) . .
C48 O8 Cd2 118.5(11) . 2_656
C54 O10 Cd2 115.8(10) . 2_646
C60 O11 Cd2 113.4(10) . .
C13 N1 C17 120.3(13) . .
C13 N1 C7 120.2(14) . .
C17 N1 C7 119.5(13) . .
C23 N2 C19 117.6(12) . .
C23 N2 C11 122.7(13) . .
C19 N2 C11 119.5(12) . .
C29 N3 C25 119.3(13) . .
C29 N3 C9 118.8(12) . .
C25 N3 C9 121.9(12) . .
C43 N4 C47 121.2(12) . .
C43 N4 C37 120.0(11) . .
C47 N4 C37 118.7(12) . .
C49 N5 C53 119.2(12) . .
C49 N5 C41 125.1(12) . .
C53 N5 C41 115.6(11) . .
C55 N6 C59 120.7(13) . .
C55 N6 C39 119.7(12) . .
C59 N6 C39 119.5(13) . .
C2 C1 C6 119.8(14) . .
C2 C1 C7 118.7(14) . .
C6 C1 C7 120.5(14) . .
C3 C2 C1 119.8(13) . .
C3 C2 C8 121.8(13) . .
C1 C2 C8 118.4(14) . .
C2 C3 C4 121.7(13) . .
C2 C3 C9 120.4(12) . .
C4 C3 C9 117.8(13) . .
C5 C4 C3 120.3(14) . .
C5 C4 C10 119.8(14) . .
C3 C4 C10 119.9(14) . .
C4 C5 C6 119.7(14) . .
C4 C5 C11 123.2(15) . .
C6 C5 C11 117.1(14) . .
C5 C6 C1 118.5(13) . .
C5 C6 C12 123.0(14) . .
C1 C6 C12 118.4(15) . .
N1 C7 C1 111.6(12) . .
N3 C9 C3 111.6(11) . .
N2 C11 C5 113.0(13) . .
N1 C13 C14 120.5(14) . .
C15 C14 C13 119.5(14) . .
C14 C15 C16 119.7(15) . .
C14 C15 C18 121.5(14) . .
C16 C15 C18 118.5(15) . .
C17 C16 C15 119.2(15) . .
N1 C17 C16 120.3(14) . .
O2 C18 O1 121.7(16) . .
O2 C18 C15 122.1(15) . .
O1 C18 C15 116.2(16) . .
C20 C19 N2 119.2(14) . .
C21 C20 C19 122.3(16) . .
C22 C21 C20 117.6(14) . .
C22 C21 C24 122.7(14) . .
C20 C21 C24 119.6(15) . .
C21 C22 C23 121.8(17) . .
C22 C23 N2 121.2(16) . .
O4 C24 O3 127.6(15) . .
O4 C24 C21 117.4(14) . .
O3 C24 C21 114.6(16) . .
C26 C25 N3 119.2(15) . .
C25 C26 C27 122.6(14) . .
C28 C27 C26 115.6(14) . .
C28 C27 C30 123.9(14) . .
C26 C27 C30 120.3(13) . .
C29 C28 C27 120.1(15) . .
N3 C29 C28 123.2(15) . .
O5 C30 O6 128.2(14) . .
O5 C30 C27 119.5(13) . .
O6 C30 C27 112.3(13) . .
C32 C31 C36 123.6(13) . .
C32 C31 C37 118.6(14) . .
C36 C31 C37 117.9(13) . .
C31 C32 C33 118.9(13) . .
C31 C32 C38 121.9(14) . .
C33 C32 C38 119.2(14) . .
C34 C33 C32 119.7(13) . .
C34 C33 C39 118.9(14) . .
C32 C33 C39 121.4(14) . .
C33 C34 C35 118.9(14) . .
C33 C34 C40 123.8(14) . .
C35 C34 C40 117.0(15) . .
C36 C35 C34 120.4(14) . .
C36 C35 C41 116.8(14) . .
C34 C35 C41 122.7(14) . .
C31 C36 C35 118.5(14) . .
C31 C36 C42 120.6(13) . .
C35 C36 C42 120.9(14) . .
N4 C37 C31 115.6(12) . .
C33 C39 N6 115.0(11) . .
N5 C41 C35 115.4(11) . .
N4 C43 C44 122.1(12) . .
C45 C44 C43 117.5(14) . .
C44 C45 C46 119.9(13) . .
C44 C45 C48 118.9(13) . .
C46 C45 C48 121.2(12) . .
C47 C46 C45 119.8(15) . .
C46 C47 N4 118.8(15) . .
O8 C48 O7 124.9(18) . .
O8 C48 C45 121.7(13) . .
O7 C48 C45 112.9(17) . .
N5 C49 C50 121.6(14) . .
C51 C50 C49 121.5(14) . .
C50 C51 C52 119.4(13) . .
C50 C51 C54 123.6(13) . .
C52 C51 C54 117.0(13) . .
C53 C52 C51 118.7(14) . .
C52 C53 N5 119.5(13) . .
O9 C54 O10 124.9(16) . .
O9 C54 C51 119.8(15) . .
O10 C54 C51 115.3(14) . .
N6 C55 C56 120.5(13) . .
C55 C56 C57 119.7(13) . .
C58 C57 C56 119.3(13) . .
C58 C57 C60 121.0(14) . .
C56 C57 C60 119.6(13) . .
C57 C58 C59 118.6(14) . .
N6 C59 C58 120.5(15) . .
O12 C60 O11 129.2(16) . .
O12 C60 C57 115.2(16) . .
O11 C60 C57 115.3(14) . .

loop_
_geom_bond_atom_site_label_1
_geom_bond_atom_site_label_2
_geom_bond_distance
_geom_bond_site_symmetry_2
Cd1 O4 2.139(10) 3_565
Cd1 O6 2.158(10) .
Cd1 O2 2.271(11) 1_565
Cd1 Br1 2.652(3) .
Cd2 O10 2.165(11) 2_656
Cd2 O11 2.193(9) .
Cd2 O8 2.199(10) 2_646
Cd2 Br2 2.604(2) .
O1 C18 1.275(19) .
O2 C18 1.202(19) .
O2 Cd1 2.271(11) 1_545
O3 C24 1.237(18) .
O4 C24 1.212(19) .
O4 Cd1 2.139(10) 3_565
O5 C30 1.192(16) .
O6 C30 1.259(17) .
O7 C48 1.23(2) .
O8 C48 1.149(19) .
O8 Cd2 2.199(10) 2_656
O9 C54 1.224(18) .
O10 C54 1.224(18) .
O10 Cd2 2.165(11) 2_646
O11 C60 1.180(18) .
O12 C60 1.164(18) .
N1 C13 1.325(17) .
N1 C17 1.354(19) .
N1 C7 1.501(17) .
N2 C23 1.37(2) .
N2 C19 1.408(19) .
N2 C11 1.466(17) .
N3 C29 1.305(18) .
N3 C25 1.352(17) .
N3 C9 1.510(16) .
N4 C43 1.307(17) .
N4 C47 1.399(17) .
N4 C37 1.477(17) .
N5 C49 1.315(16) .
N5 C53 1.376(17) .
N5 C41 1.468(17) .
N6 C55 1.320(19) .
N6 C59 1.358(18) .
N6 C39 1.499(17) .
C1 C2 1.375(19) .
C1 C6 1.43(2) .
C1 C7 1.54(2) .
C2 C3 1.36(2) .
C2 C8 1.59(2) .
C3 C4 1.396(19) .
C3 C9 1.58(2) .
C4 C5 1.36(2) .
C4 C10 1.53(2) .
C5 C6 1.42(2) .
C5 C11 1.48(2) .
C6 C12 1.51(2) .
C13 C14 1.40(2) .
C14 C15 1.34(2) .
C15 C16 1.39(2) .
C15 C18 1.51(2) .
C16 C17 1.37(2) .
C19 C20 1.37(2) .
C20 C21 1.37(2) .
C21 C22 1.36(2) .
C21 C24 1.56(2) .
C22 C23 1.37(2) .
C25 C26 1.32(2) .
C26 C27 1.40(2) .
C27 C28 1.36(2) .
C27 C30 1.554(19) .
C28 C29 1.34(2) .
C31 C32 1.37(2) .
C31 C36 1.38(2) .
C31 C37 1.53(2) .
C32 C33 1.43(2) .
C32 C38 1.50(2) .
C33 C34 1.42(2) .
C33 C39 1.47(2) .
C34 C35 1.42(2) .
C34 C40 1.49(2) .
C35 C36 1.41(2) .
C35 C41 1.503(19) .
C36 C42 1.505(19) .
C43 C44 1.382(19) .
C44 C45 1.363(18) .
C45 C46 1.42(2) .
C45 C48 1.58(2) .
C46 C47 1.32(2) .
C49 C50 1.36(2) .
C50 C51 1.29(2) .
C51 C52 1.406(19) .
C51 C54 1.51(2) .
C52 C53 1.370(19) .
C55 C56 1.38(2) .
C56 C57 1.415(19) .
C57 C58 1.34(2) .
C57 C60 1.539(19) .
C58 C59 1.43(2) .
